data_4506818
loop_
_publ_author_name
'Ju, Huiyeong'
'Lee, Shim Sung'

_publ_section_title
;
 Assembly of Soft Metal Complexes of an O4S2-Macrocycle Displaying
 Endocyclic Monomer, Dumbbell-Like Dimer, and Endo-/Exocyclic Polymer
 Structures
;
_journal_issue 10
_journal_name_full 'Crystal Growth &amp; Design'
_journal_page_first 4972
_journal_paper_doi 10.1021/cg3008987
_journal_volume 12
_journal_year 2012
_chemical_formula_moiety 'C58 H72 Ag2 N4 O8 S4, 2(Cl O4)'
_chemical_formula_sum 'C58 H72 Ag2 Cl2 N4 O16 S4'
_chemical_formula_weight 1496.08
_chemical_name_systematic
; 
 ? 
;
_space_group_IT_number 15
_symmetry_cell_setting monoclinic
_symmetry_space_group_name_Hall '-I 2ya'
_symmetry_space_group_name_H-M 'I 1 2/a 1'
_atom_sites_solution_hydrogens geom
_atom_sites_solution_primary direct
_atom_sites_solution_secondary difmap
_audit_creation_method SHELXL-97
_cell_angle_alpha 90.00
_cell_angle_beta 105.791(2)
_cell_angle_gamma 90.00
_cell_formula_units_Z 4
_cell_length_a 14.8227(3)
_cell_length_b 20.0735(5)
_cell_length_c 22.3386(6)
_cell_measurement_reflns_used 3394
_cell_measurement_temperature 173(2)
_cell_measurement_theta_max 22.86
_cell_measurement_theta_min 2.28
_cell_volume 6395.9(3)
_computing_cell_refinement 'Bruker SAINT'
_computing_data_collection 'Bruker APEX2'
_computing_data_reduction 'Bruker SAINT'
_computing_molecular_graphics 'Bruker SHELXTL'
_computing_publication_material 'Bruker SHELXTL'
_computing_structure_refinement 'SHELXL-97 (Sheldrick, 2008)'
_computing_structure_solution 'SHELXS-97 (Sheldrick, 2008)'
_diffrn_ambient_temperature 173(2)
_diffrn_measured_fraction_theta_full 0.993
_diffrn_measured_fraction_theta_max 0.993
_diffrn_measurement_device_type 'Bruker APEX-II CCD'
_diffrn_measurement_method '\f and \w scans'
_diffrn_radiation_monochromator graphite
_diffrn_radiation_source 'fine-focus sealed tube'
_diffrn_radiation_type MoK\a
_diffrn_radiation_wavelength 0.71073
_diffrn_reflns_av_R_equivalents 0.0734
_diffrn_reflns_av_sigmaI/netI 0.0739
_diffrn_reflns_limit_h_max 19
_diffrn_reflns_limit_h_min -19
_diffrn_reflns_limit_k_max 26
_diffrn_reflns_limit_k_min -25
_diffrn_reflns_limit_l_max 29
_diffrn_reflns_limit_l_min -29
_diffrn_reflns_number 31459
_diffrn_reflns_theta_full 28.39
_diffrn_reflns_theta_max 28.39
_diffrn_reflns_theta_min 1.75
_exptl_absorpt_coefficient_mu 0.895
_exptl_absorpt_correction_T_max 0.9150
_exptl_absorpt_correction_T_min 0.8583
_exptl_absorpt_correction_type multi-scan
_exptl_absorpt_process_details SADABS
_exptl_crystal_colour colourless
_exptl_crystal_density_diffrn 1.554
_exptl_crystal_density_method 'not measured'
_exptl_crystal_description needle
_exptl_crystal_F_000 3072
_exptl_crystal_size_max 0.18
_exptl_crystal_size_mid 0.17
_exptl_crystal_size_min 0.10
_refine_diff_density_max 2.292
_refine_diff_density_min -0.785
_refine_diff_density_rms 0.112
_refine_ls_extinction_method none
_refine_ls_goodness_of_fit_ref 1.038
_refine_ls_hydrogen_treatment constr
_refine_ls_matrix_type full
_refine_ls_number_parameters 394
_refine_ls_number_reflns 7963
_refine_ls_number_restraints 0
_refine_ls_restrained_S_all 1.038
_refine_ls_R_factor_all 0.1083
_refine_ls_R_factor_gt 0.0615
_refine_ls_shift/su_max 0.001
_refine_ls_shift/su_mean 0.000
_refine_ls_structure_factor_coef Fsqd
_refine_ls_weighting_details 'calc w=1/[\s^2^(Fo^2^)+(0.1027P)^2^+0.0000P] where P=(Fo^2^+2Fc^2^)/3'
_refine_ls_weighting_scheme calc
_refine_ls_wR_factor_gt 0.1664
_refine_ls_wR_factor_ref 0.1919
_reflns_number_gt 4916
_reflns_number_total 7963
_reflns_threshold_expression >2sigma(I)
_cod_data_source_file cg3008987_si_001.cif
_cod_data_source_block complex6
_cod_depositor_comments
;
The following automatic conversions were performed:

'_symmetry_cell_setting' value 'Monoclinic' changed to 'monoclinic'
according to /home/saulius/struct/CIF-dictionaries/cif_core.dic
dictionary named 'cif_core.dic' version 2.4.2 from 2011-04-26.

Automatic conversion script
Id: cif_fix_values 1891 2012-01-12 08:04:46Z andrius 
;
_cod_original_sg_symbol_H-M I2/a
_cod_database_code 4506818

loop_
_symmetry_equiv_pos_as_xyz
'x, y, z'
'-x+1/2, y, -z'
'x+1/2, y+1/2, z+1/2'
'-x+1, y+1/2, -z+1/2'
'-x, -y, -z'
'x-1/2, -y, z'
'-x+1/2, -y+1/2, -z+1/2'
'x, -y+1/2, z+1/2'

loop_
_atom_site_label
_atom_site_type_symbol
_atom_site_fract_x
_atom_site_fract_y
_atom_site_fract_z
_atom_site_U_iso_or_equiv
_atom_site_adp_type
_atom_site_occupancy
_atom_site_symmetry_multiplicity
_atom_site_calc_flag
_atom_site_refinement_flags
Ag1 Ag 0.58044(3) 0.98471(2) 0.169152(17) 0.04192(16) Uani 1 1 d .
S1 S 0.56238(9) 0.89858(7) 0.08340(6) 0.0446(3) Uani 1 1 d .
S2 S 0.68112(9) 1.06991(7) 0.13118(6) 0.0421(3) Uani 1 1 d .
O1 O 0.7794(3) 0.98047(17) 0.26700(18) 0.0454(9) Uani 1 1 d .
O2 O 0.7248(3) 0.84869(18) 0.22062(18) 0.0499(9) Uani 1 1 d .
O3 O 0.4002(3) 0.99063(19) 0.09205(18) 0.0504(9) Uani 1 1 d .
O4 O 0.4807(2) 1.10826(19) 0.14609(17) 0.0487(9) Uani 1 1 d .
N1 N 0.5362(3) 0.9916(2) 0.2558(2) 0.0418(10) Uani 1 1 d .
N2 N 0.5028(4) 0.9982(3) 0.4367(2) 0.0657(16) Uani 1 1 d .
C1 C 0.7792(4) 0.9252(3) 0.3071(3) 0.0460(13) Uani 1 1 d .
H1A H 0.7176 0.9215 0.3161 0.055 Uiso 1 1 calc R
H1B H 0.8281 0.9312 0.3470 0.055 Uiso 1 1 calc R
C2 C 0.7985(4) 0.8640(3) 0.2747(3) 0.0512(14) Uani 1 1 d .
H2A H 0.8575 0.8703 0.2627 0.061 Uiso 1 1 calc R
H2B H 0.8076 0.8259 0.3039 0.061 Uiso 1 1 calc R
C3 C 0.6494(3) 0.8117(2) 0.2261(3) 0.0426(12) Uani 1 1 d .
C4 C 0.6356(4) 0.7905(3) 0.2816(3) 0.0550(15) Uani 1 1 d .
H4A H 0.6811 0.8001 0.3196 0.066 Uiso 1 1 calc R
C5 C 0.5578(5) 0.7564(3) 0.2821(4) 0.0691(19) Uani 1 1 d .
H5A H 0.5482 0.7431 0.3207 0.083 Uiso 1 1 calc R
C6 C 0.4929(5) 0.7406(3) 0.2285(4) 0.076(2) Uani 1 1 d .
H6A H 0.4376 0.7174 0.2298 0.092 Uiso 1 1 calc R
C7 C 0.5076(4) 0.7590(3) 0.1704(4) 0.0628(17) Uani 1 1 d .
H7A H 0.4637 0.7463 0.1327 0.075 Uiso 1 1 calc R
C8 C 0.5861(4) 0.7951(3) 0.1694(3) 0.0510(14) Uani 1 1 d .
C9 C 0.6050(4) 0.8139(3) 0.1097(3) 0.0516(14) Uani 1 1 d .
H9A H 0.5743 0.7813 0.0773 0.062 Uiso 1 1 calc R
H9B H 0.6734 0.8117 0.1146 0.062 Uiso 1 1 calc R
C10 C 0.4388(4) 0.8836(3) 0.0637(3) 0.0566(16) Uani 1 1 d .
H10A H 0.4225 0.8493 0.0307 0.068 Uiso 1 1 calc R
H10B H 0.4222 0.8659 0.1007 0.068 Uiso 1 1 calc R
C11 C 0.3821(4) 0.9452(3) 0.0417(3) 0.0588(16) Uani 1 1 d .
H11A H 0.4003 0.9650 0.0061 0.071 Uiso 1 1 calc R
H11B H 0.3145 0.9341 0.0280 0.071 Uiso 1 1 calc R
C12 C 0.3503(4) 1.0510(3) 0.0741(3) 0.0567(15) Uani 1 1 d .
H12A H 0.2819 1.0430 0.0645 0.068 Uiso 1 1 calc R
H12B H 0.3644 1.0695 0.0365 0.068 Uiso 1 1 calc R
C13 C 0.3807(4) 1.0982(3) 0.1271(3) 0.0585(16) Uani 1 1 d .
H13A H 0.3494 1.1417 0.1150 0.070 Uiso 1 1 calc R
H13B H 0.3604 1.0810 0.1628 0.070 Uiso 1 1 calc R
C14 C 0.5177(4) 1.1408(3) 0.1020(3) 0.0509(14) Uani 1 1 d .
H14A H 0.4880 1.1850 0.0917 0.061 Uiso 1 1 calc R
H14B H 0.5052 1.1141 0.0633 0.061 Uiso 1 1 calc R
C15 C 0.6219(4) 1.1486(3) 0.1298(3) 0.0475(13) Uani 1 1 d .
H15A H 0.6341 1.1661 0.1727 0.057 Uiso 1 1 calc R
H15B H 0.6467 1.1811 0.1049 0.057 Uiso 1 1 calc R
C16 C 0.7918(3) 1.0858(3) 0.1893(3) 0.0460(13) Uani 1 1 d .
H16A H 0.8343 1.0475 0.1900 0.055 Uiso 1 1 calc R
H16B H 0.8213 1.1257 0.1767 0.055 Uiso 1 1 calc R
C17 C 0.7826(3) 1.0964(3) 0.2529(3) 0.0436(12) Uani 1 1 d .
C18 C 0.7839(4) 1.1602(3) 0.2776(3) 0.0506(14) Uani 1 1 d .
H18A H 0.7917 1.1974 0.2532 0.061 Uiso 1 1 calc R
C19 C 0.7741(4) 1.1709(3) 0.3362(3) 0.0617(17) Uani 1 1 d .
H19A H 0.7733 1.2150 0.3515 0.074 Uiso 1 1 calc R
C20 C 0.7655(4) 1.1179(3) 0.3722(3) 0.0618(17) Uani 1 1 d .
H20A H 0.7585 1.1254 0.4127 0.074 Uiso 1 1 calc R
C21 C 0.7667(4) 1.0539(3) 0.3510(3) 0.0521(14) Uani 1 1 d .
H21A H 0.7611 1.0175 0.3769 0.063 Uiso 1 1 calc R
C22 C 0.7760(3) 1.0426(3) 0.2921(3) 0.0422(12) Uani 1 1 d .
C23 C 0.5186(3) 0.9358(3) 0.2858(2) 0.0407(12) Uani 1 1 d .
H23A H 0.5135 0.8945 0.2644 0.049 Uiso 1 1 calc R
C24 C 0.5079(4) 0.9356(3) 0.3448(3) 0.0482(13) Uani 1 1 d .
H24A H 0.4952 0.8950 0.3629 0.058 Uiso 1 1 calc R
C25 C 0.5155(4) 0.9954(3) 0.3785(3) 0.0485(14) Uani 1 1 d .
C26 C 0.5310(4) 1.0530(3) 0.3456(2) 0.0452(13) Uani 1 1 d .
H26A H 0.5347 1.0956 0.3646 0.054 Uiso 1 1 calc R
C27 C 0.5404(4) 1.0474(3) 0.2874(3) 0.0451(12) Uani 1 1 d .
H27A H 0.5510 1.0873 0.2675 0.054 Uiso 1 1 calc R
C28 C 0.5012(6) 0.9362(4) 0.4714(3) 0.080(2) Uani 1 1 d .
H28A H 0.4654 0.9021 0.4426 0.096 Uiso 1 1 calc R
H28B H 0.5662 0.9197 0.4879 0.096 Uiso 1 1 calc R
C29 C 0.5400(7) 1.0554(4) 0.4777(3) 0.104(3) Uani 1 1 d .
H29A H 0.6086 1.0497 0.4949 0.125 Uiso 1 1 calc R
H29B H 0.5296 1.0966 0.4524 0.125 Uiso 1 1 calc R
Cl1 Cl 0.2500 0.75218(10) 0.5000 0.0551(5) Uani 1 2 d S
Cl2 Cl 0.7500 0.7641(3) 0.5000 0.1374(15) Uani 1 2 d S
O5 O 0.3297(4) 0.7923(3) 0.5114(3) 0.116(2) Uani 1 1 d .
O6 O 0.2558(4) 0.7119(3) 0.5520(3) 0.0993(19) Uani 1 1 d .
O7 O 0.7412(10) 0.7987(6) 0.5482(5) 0.219(5) Uani 1 1 d .
O8 O 0.8500(13) 0.7769(9) 0.5288(11) 0.186(9) Uani 0.50 1 d P
O9 O 0.7500 0.6940(6) 0.5000 0.199(6) Uani 1 2 d S

loop_
_atom_site_aniso_label
_atom_site_aniso_U_11
_atom_site_aniso_U_22
_atom_site_aniso_U_33
_atom_site_aniso_U_23
_atom_site_aniso_U_13
_atom_site_aniso_U_12
Ag1 0.0472(2) 0.0512(3) 0.0290(2) -0.00399(17) 0.01320(17) -0.00273(18)
S1 0.0532(7) 0.0525(8) 0.0313(7) -0.0090(6) 0.0171(6) -0.0135(6)
S2 0.0512(7) 0.0417(7) 0.0378(7) -0.0055(6) 0.0197(6) -0.0056(6)
O1 0.059(2) 0.033(2) 0.045(2) -0.0040(17) 0.0152(18) 0.0012(16)
O2 0.056(2) 0.044(2) 0.049(2) -0.0051(18) 0.0130(18) -0.0068(17)
O3 0.047(2) 0.058(2) 0.042(2) 0.0048(19) 0.0044(17) 0.0011(18)
O4 0.049(2) 0.059(3) 0.040(2) -0.0049(18) 0.0145(17) 0.0031(17)
N1 0.042(2) 0.053(3) 0.032(2) 0.008(2) 0.0120(18) 0.0069(19)
N2 0.097(4) 0.073(4) 0.035(3) -0.013(2) 0.030(3) -0.036(3)
C1 0.051(3) 0.039(3) 0.045(3) -0.003(2) 0.007(3) 0.006(2)
C2 0.049(3) 0.049(3) 0.053(4) 0.001(3) 0.008(3) 0.004(3)
C3 0.046(3) 0.028(3) 0.057(4) -0.001(2) 0.019(3) 0.000(2)
C4 0.074(4) 0.038(3) 0.058(4) 0.002(3) 0.026(3) 0.002(3)
C5 0.090(5) 0.049(4) 0.080(5) 0.013(4) 0.043(4) 0.004(4)
C6 0.076(5) 0.042(4) 0.128(7) 0.018(4) 0.055(5) -0.002(3)
C7 0.061(4) 0.039(3) 0.088(5) 0.000(3) 0.019(4) -0.006(3)
C8 0.057(3) 0.035(3) 0.064(4) -0.006(3) 0.023(3) -0.006(2)
C9 0.057(3) 0.048(3) 0.055(4) -0.018(3) 0.024(3) -0.006(3)
C10 0.053(3) 0.070(4) 0.043(3) -0.022(3) 0.007(3) -0.022(3)
C11 0.052(3) 0.075(5) 0.041(3) -0.005(3) 0.000(3) -0.004(3)
C12 0.045(3) 0.074(4) 0.048(4) 0.005(3) 0.009(3) 0.008(3)
C13 0.054(3) 0.073(4) 0.055(4) 0.007(3) 0.026(3) 0.013(3)
C14 0.061(3) 0.057(4) 0.034(3) 0.002(3) 0.012(3) 0.009(3)
C15 0.055(3) 0.039(3) 0.051(3) 0.002(3) 0.020(3) -0.004(2)
C16 0.043(3) 0.041(3) 0.058(4) -0.004(3) 0.020(3) -0.004(2)
C17 0.040(3) 0.037(3) 0.053(3) -0.003(3) 0.011(2) 0.001(2)
C18 0.057(3) 0.041(3) 0.050(4) -0.010(3) 0.009(3) -0.002(2)
C19 0.078(4) 0.040(3) 0.061(4) -0.020(3) 0.009(3) 0.002(3)
C20 0.072(4) 0.067(4) 0.042(4) -0.021(3) 0.007(3) 0.005(3)
C21 0.060(3) 0.049(4) 0.043(3) -0.007(3) 0.007(3) -0.003(3)
C22 0.043(3) 0.037(3) 0.046(3) -0.012(2) 0.011(2) 0.001(2)
C23 0.040(3) 0.053(3) 0.030(3) -0.002(2) 0.009(2) 0.005(2)
C24 0.051(3) 0.059(4) 0.036(3) 0.005(3) 0.015(2) -0.006(3)
C25 0.048(3) 0.069(4) 0.029(3) -0.004(3) 0.013(2) -0.010(3)
C26 0.058(3) 0.044(3) 0.037(3) -0.004(2) 0.019(3) -0.005(2)
C27 0.057(3) 0.042(3) 0.039(3) -0.002(2) 0.017(2) 0.002(2)
C28 0.135(6) 0.076(5) 0.039(4) -0.005(3) 0.042(4) -0.036(4)
C29 0.190(9) 0.094(6) 0.043(4) -0.022(4) 0.053(5) -0.069(6)
Cl1 0.0750(13) 0.0414(11) 0.0543(13) 0.000 0.0267(11) 0.000
Cl2 0.170(5) 0.151(4) 0.110(3) 0.000 0.069(3) 0.000
O5 0.128(5) 0.112(5) 0.093(5) 0.020(4) 0.002(4) -0.059(4)
O6 0.117(4) 0.095(4) 0.109(5) 0.051(3) 0.070(4) 0.021(3)
O7 0.331(16) 0.209(11) 0.123(8) -0.064(8) 0.071(9) -0.081(10)
O8 0.131(14) 0.134(15) 0.27(3) 0.027(14) 0.008(16) -0.012(11)
O9 0.254(16) 0.092(9) 0.224(15) 0.000 0.018(12) 0.000

loop_
_atom_type_symbol
_atom_type_description
_atom_type_scat_dispersion_real
_atom_type_scat_dispersion_imag
_atom_type_scat_source
C C 0.0033 0.0016 'International Tables Vol C Tables 4.2.6.8 and 6.1.1.4'
H H 0.0000 0.0000 'International Tables Vol C Tables 4.2.6.8 and 6.1.1.4'
O O 0.0106 0.0060 'International Tables Vol C Tables 4.2.6.8 and 6.1.1.4'
S S 0.1246 0.1234 'International Tables Vol C Tables 4.2.6.8 and 6.1.1.4'
Cl Cl 0.1484 0.1585 'International Tables Vol C Tables 4.2.6.8 and 6.1.1.4'
Ag Ag -0.8971 1.1015 'International Tables Vol C Tables 4.2.6.8 and 6.1.1.4'
N N 0.0061 0.0033 'International Tables Vol C Tables 4.2.6.8 and 6.1.1.4'

loop_
_geom_angle_atom_site_label_1
_geom_angle_atom_site_label_2
_geom_angle_atom_site_label_3
_geom_angle
_geom_angle_site_symmetry_1
_geom_angle_site_symmetry_3
N1 Ag1 S1 135.02(12) . .
N1 Ag1 S2 125.93(12) . .
S1 Ag1 S2 98.98(4) . .
C10 S1 C9 99.3(3) . .
C10 S1 Ag1 100.97(19) . .
C9 S1 Ag1 115.40(19) . .
C15 S2 C16 101.5(3) . .
C15 S2 Ag1 105.41(17) . .
C16 S2 Ag1 111.94(19) . .
C22 O1 C1 116.3(4) . .
C3 O2 C2 119.7(4) . .
C11 O3 C12 110.7(4) . .
C14 O4 C13 115.0(4) . .
C27 N1 C23 114.9(5) . .
C27 N1 Ag1 122.8(4) . .
C23 N1 Ag1 121.4(3) . .
C25 N2 C28 119.6(5) . .
C25 N2 C29 119.9(5) . .
C28 N2 C29 112.7(6) . .
O1 C1 C2 107.6(5) . .
O2 C2 C1 112.6(4) . .
O2 C3 C4 124.8(5) . .
O2 C3 C8 114.2(5) . .
C4 C3 C8 121.0(5) . .
C5 C4 C3 120.2(6) . .
C4 C5 C6 121.1(7) . .
C5 C6 C7 119.9(6) . .
C8 C7 C6 119.5(7) . .
C7 C8 C3 118.2(6) . .
C7 C8 C9 121.1(6) . .
C3 C8 C9 120.7(5) . .
C8 C9 S1 112.7(4) . .
C11 C10 S1 112.7(4) . .
O3 C11 C10 107.6(5) . .
O3 C12 C13 107.3(5) . .
O4 C13 C12 112.9(5) . .
O4 C14 C15 108.1(4) . .
C14 C15 S2 110.8(4) . .
C17 C16 S2 114.2(4) . .
C18 C17 C22 117.0(5) . .
C18 C17 C16 121.2(5) . .
C22 C17 C16 121.8(5) . .
C19 C18 C17 121.9(6) . .
C20 C19 C18 119.4(5) . .
C19 C20 C21 121.2(6) . .
C20 C21 C22 119.9(6) . .
O1 C22 C21 124.3(5) . .
O1 C22 C17 115.1(5) . .
C21 C22 C17 120.5(5) . .
N1 C23 C24 124.3(5) . .
C23 C24 C25 119.9(5) . .
N2 C25 C24 122.3(5) . .
N2 C25 C26 122.8(5) . .
C24 C25 C26 114.8(5) . .
C27 C26 C25 120.3(5) . .
N1 C27 C26 125.8(5) . .
C29 C28 N2 112.9(7) 5_676 .
C28 C29 N2 114.4(6) 5_676 .
O5 Cl1 O5 109.5(6) . 2_556
O5 Cl1 O6 110.0(4) . 2_556
O5 Cl1 O6 108.9(4) 2_556 2_556
O5 Cl1 O6 108.9(4) . .
O5 Cl1 O6 110.0(4) 2_556 .
O6 Cl1 O6 109.4(5) 2_556 .
O7 Cl2 O7 116.3(11) . 2_656
O7 Cl2 O9 121.8(6) . .
O7 Cl2 O9 121.8(6) 2_656 .
O7 Cl2 O8 82.1(10) . .
O7 Cl2 O8 87.3(9) 2_656 .
O9 Cl2 O8 100.0(7) . .
O7 Cl2 O8 87.3(9) . 2_656
O7 Cl2 O8 82.1(10) 2_656 2_656
O9 Cl2 O8 100.0(7) . 2_656
O8 Cl2 O8 159.9(15) . 2_656

loop_
_geom_bond_atom_site_label_1
_geom_bond_atom_site_label_2
_geom_bond_distance
_geom_bond_site_symmetry_2
Ag1 N1 2.211(4) .
Ag1 S1 2.5399(13) .
Ag1 S2 2.5613(13) .
S1 C10 1.789(6) .
S1 C9 1.852(6) .
S2 C15 1.803(5) .
S2 C16 1.822(6) .
O1 C22 1.374(6) .
O1 C1 1.426(7) .
O2 C3 1.375(6) .
O2 C2 1.425(6) .
O3 C11 1.417(7) .
O3 C12 1.419(7) .
O4 C14 1.412(6) .
O4 C13 1.440(6) .
N1 C27 1.317(7) .
N1 C23 1.366(7) .
N2 C25 1.365(7) .
N2 C28 1.470(8) .
N2 C29 1.480(8) .
C1 C2 1.493(8) .
C3 C4 1.377(8) .
C3 C8 1.396(8) .
C4 C5 1.344(9) .
C5 C6 1.352(11) .
C6 C7 1.422(10) .
C7 C8 1.376(8) .
C8 C9 1.485(8) .
C10 C11 1.500(9) .
C12 C13 1.488(9) .
C14 C15 1.507(7) .
C16 C17 1.480(8) .
C17 C18 1.393(7) .
C17 C22 1.410(8) .
C18 C19 1.373(8) .
C19 C20 1.361(9) .
C20 C21 1.371(8) .
C21 C22 1.379(8) .
C23 C24 1.369(7) .
C24 C25 1.404(8) .
C25 C26 1.422(8) .
C26 C27 1.348(7) .
C28 C29 1.439(10) 5_676
C29 C28 1.439(10) 5_676
Cl1 O5 1.395(5) .
Cl1 O5 1.395(5) 2_556
Cl1 O6 1.398(5) 2_556
Cl1 O6 1.398(5) .
Cl2 O7 1.317(10) .
Cl2 O7 1.317(10) 2_656
Cl2 O9 1.407(12) .
Cl2 O8 1.468(18) .
Cl2 O8 1.468(18) 2_656
